data_7045006
loop_
_publ_author_name
'Zhang, Haitao'
'Nakanishi, Ryo'
'Katoh, Keiichi'
'Breedlove, Brian K.'
'Kitagawa, Yasutaka'
'Yamashita, Masahiro'

_publ_section_title
;
 Low coordinated mononuclear erbium(iii) single-molecule magnets with
 C<sub>3v</sub> symmetry: a method for altering single-molecule magnet
 properties by incorporating hard and soft donors.
;
_journal_issue 2
_journal_name_full 'Dalton transactions (Cambridge, England : 2003)'
_journal_page_first 302
_journal_page_last 305
_journal_paper_doi 10.1039/c7dt04053a
_journal_volume 47
_journal_year 2018
_chemical_formula_sum 'C21 H57 Er0.05 Si6 Y0.95'
_chemical_formula_weight 571.03
_chemical_properties_physical Air-sensitive,Moisture-sensitive,Heat-sensitive,Oxygen-sensitive
_space_group_crystal_system trigonal
_space_group_IT_number 159
_space_group_name_Hall 'P 3 -2c'
_space_group_name_H-M_alt 'P 3 1 c'
_symmetry_space_group_name_Hall 'P 3 -2c'
_symmetry_space_group_name_H-M 'P 3 1 c'
_atom_sites_solution_hydrogens geom
_audit_creation_method SHELXL-2016/4
_audit_update_record
;
2017-09-08 deposited with the CCDC.
2017-11-27 downloaded from the CCDC.
;
_cell_angle_alpha 90
_cell_angle_beta 90
_cell_angle_gamma 120
_cell_formula_units_Z 2
_cell_length_a 16.3386(4)
_cell_length_b 16.3386(4)
_cell_length_c 8.6228(3)
_cell_measurement_reflns_used 8606
_cell_measurement_temperature 163(2)
_cell_measurement_theta_max 32.3370
_cell_measurement_theta_min 2.8510
_cell_volume 1993.47(10)
_computing_structure_refinement 'SHELXL-2016/4 (Sheldrick, 2016)'
_diffrn_ambient_temperature 163(2)
_diffrn_measured_fraction_theta_full 0.998
_diffrn_measured_fraction_theta_max 0.969
_diffrn_measurement_device_type 'CCD area detector'
_diffrn_radiation_type MoK\a
_diffrn_radiation_wavelength 0.71073
_diffrn_reflns_av_R_equivalents 0.0322
_diffrn_reflns_av_unetI/netI 0.0244
_diffrn_reflns_Laue_measured_fraction_full 0.998
_diffrn_reflns_Laue_measured_fraction_max 0.969
_diffrn_reflns_limit_h_max 25
_diffrn_reflns_limit_h_min -26
_diffrn_reflns_limit_k_max 26
_diffrn_reflns_limit_k_min -25
_diffrn_reflns_limit_l_max 13
_diffrn_reflns_limit_l_min -10
_diffrn_reflns_number 31527
_diffrn_reflns_point_group_measured_fraction_full 0.935
_diffrn_reflns_point_group_measured_fraction_max 0.855
_diffrn_reflns_theta_full 25.242
_diffrn_reflns_theta_max 34.903
_diffrn_reflns_theta_min 2.493
_exptl_absorpt_coefficient_mu 1.681
_exptl_absorpt_correction_T_max 1.00000
_exptl_absorpt_correction_T_min 0.74403
_exptl_absorpt_correction_type multi-scan
_exptl_crystal_colour 'pale pink'
_exptl_crystal_density_diffrn 0.951
_exptl_crystal_description rodlike
_exptl_crystal_F_000 615
_exptl_crystal_size_max 0.300
_exptl_crystal_size_mid 0.200
_exptl_crystal_size_min 0.200
_refine_diff_density_max 1.361
_refine_diff_density_min -0.439
_refine_diff_density_rms 0.082
_refine_ls_abs_structure_details
;
 Flack x determined using 1740 quotients [(I+)-(I-)]/[(I+)+(I-)]
 (Parsons, Flack and Wagner, Acta Cryst. B69 (2013) 249-259).
;
_refine_ls_abs_structure_Flack -0.022(4)
_refine_ls_extinction_method none
_refine_ls_goodness_of_fit_ref 1.054
_refine_ls_hydrogen_treatment constr
_refine_ls_matrix_type full
_refine_ls_number_parameters 87
_refine_ls_number_reflns 4974
_refine_ls_number_restraints 2
_refine_ls_restrained_S_all 1.055
_refine_ls_R_factor_all 0.0400
_refine_ls_R_factor_gt 0.0338
_refine_ls_shift/su_max 0.001
_refine_ls_shift/su_mean 0.000
_refine_ls_structure_factor_coef Fsqd
_refine_ls_weighting_details 'w=1/[\s^2^(Fo^2^)+(0.0435P)^2^+0.4639P] where P=(Fo^2^+2Fc^2^)/3'
_refine_ls_weighting_scheme calc
_refine_ls_wR_factor_gt 0.0763
_refine_ls_wR_factor_ref 0.0786
_reflns_Friedel_coverage 0.758
_reflns_Friedel_fraction_full 0.871
_reflns_Friedel_fraction_max 0.740
_reflns_number_gt 4494
_reflns_number_total 4974
_reflns_threshold_expression 'I > 2\s(I)'
_cod_data_source_file c7dt04053a2.cif
_cod_data_source_block Er0_05Y0_95(btmsm)3_(2')
_cod_depositor_comments 'Adding full bibliography for 7045005--7045007.cif.'
_cod_original_cell_volume 1993.46(12)
_cod_database_code 7045006
_shelx_shelxl_version_number 2016/4
_shelx_space_group_comment
;
The symmetry employed for this shelxl refinement is uniquely defined
by the following loop, which should always be used as a source of
symmetry information in preference to the above space-group names.
They are only intended as comments.
;
_shelx_estimated_absorpt_t_min 0.632
_shelx_estimated_absorpt_t_max 0.730

loop_
_space_group_symop_operation_xyz
'x, y, z'
'-y, x-y, z'
'-x+y, -x, z'
'y, x, z+1/2'
'x-y, -y, z+1/2'
'-x, -x+y, z+1/2'

loop_
_atom_site_label
_atom_site_type_symbol
_atom_site_fract_x
_atom_site_fract_y
_atom_site_fract_z
_atom_site_U_iso_or_equiv
_atom_site_adp_type
_atom_site_occupancy
_atom_site_site_symmetry_order
_atom_site_calc_flag
_atom_site_refinement_flags_posn
_atom_site_refinement_flags_adp
_atom_site_refinement_flags_occupancy
_atom_site_disorder_assembly
_atom_site_disorder_group
SI1 Si 0.28623(5) 0.44967(5) 0.66561(8) 0.02847(18) Uani 1 1 d . . . . .
SI2 Si 0.16801(5) 0.44831(5) 0.96465(8) 0.02953(18) Uani 1 1 d . . . . .
C1 C 0.27183(16) 0.51045(15) 0.8351(3) 0.0252(4) Uani 1 1 d . . . . .
H1A H 0.324329 0.517826 0.904022 0.030 Uiso 1 1 calc R U . A 1
C2 C 0.3668(2) 0.5458(2) 0.5207(3) 0.0355(6) Uani 1 1 d . . . . .
H2A H 0.376089 0.516066 0.428792 0.053 Uiso 1 1 calc R U . B 1
H2B H 0.337320 0.582848 0.489950 0.053 Uiso 1 1 calc R U . B 1
H2C H 0.428056 0.587460 0.569395 0.053 Uiso 1 1 calc R U . B 1
C3 C 0.3448(3) 0.3780(2) 0.7064(5) 0.0494(8) Uani 1 1 d . . . . .
H3A H 0.349277 0.348624 0.610106 0.074 Uiso 1 1 calc R U . . .
H3B H 0.408318 0.419327 0.747835 0.074 Uiso 1 1 calc R U . . .
H3C H 0.307289 0.328745 0.782423 0.074 Uiso 1 1 calc R U . . .
C4 C 0.1735(2) 0.3716(2) 0.5589(4) 0.0463(7) Uani 1 1 d . . . . .
H4A H 0.186531 0.341863 0.470925 0.069 Uiso 1 1 calc R U . . .
H4B H 0.128453 0.322520 0.629116 0.069 Uiso 1 1 calc R U . . .
H4C H 0.146465 0.409549 0.520882 0.069 Uiso 1 1 calc R U . . .
C5 C 0.1909(3) 0.5151(3) 1.1515(4) 0.0541(9) Uani 1 1 d . . . . .
H5A H 0.135851 0.481998 1.219691 0.081 Uiso 1 1 calc R U . . .
H5B H 0.246513 0.519276 1.202391 0.081 Uiso 1 1 calc R U . . .
H5C H 0.202290 0.578853 1.130138 0.081 Uiso 1 1 calc R U . . .
C6 C 0.0588(2) 0.4389(3) 0.8751(5) 0.0483(8) Uani 1 1 d . . . . .
H6A H 0.005409 0.405787 0.946456 0.073 Uiso 1 1 calc R U . . .
H6B H 0.069155 0.502419 0.854555 0.073 Uiso 1 1 calc R U . . .
H6C H 0.044825 0.403679 0.777481 0.073 Uiso 1 1 calc R U . . .
C7 C 0.1370(3) 0.3245(2) 1.0191(6) 0.0570(10) Uani 1 1 d . . . . .
H7A H 0.081625 0.296982 1.087390 0.085 Uiso 1 1 calc R U . . .
H7B H 0.122722 0.285973 0.925150 0.085 Uiso 1 1 calc R U . . .
H7C H 0.190526 0.326065 1.073230 0.085 Uiso 1 1 calc R U . . .
Y1 Y 0.333333 0.666667 0.73819(5) 0.02044(9) Uani 0.982(16) 3 d S T P C 1
ER1 Er 0.333333 0.666667 0.73819(5) 0.02044(9) Uani 0.052(8) 3 d S T P C 2

loop_
_atom_site_aniso_label
_atom_site_aniso_U_11
_atom_site_aniso_U_22
_atom_site_aniso_U_33
_atom_site_aniso_U_23
_atom_site_aniso_U_13
_atom_site_aniso_U_12
SI1 0.0336(3) 0.0244(3) 0.0287(4) -0.0040(2) -0.0041(3) 0.0155(3)
SI2 0.0251(3) 0.0273(3) 0.0304(4) 0.0063(3) 0.0011(2) 0.0087(2)
C1 0.0246(9) 0.0227(9) 0.0253(11) 0.0000(8) 0.0001(8) 0.0095(7)
C2 0.0437(14) 0.0379(13) 0.0280(13) -0.0018(10) 0.0046(11) 0.0226(11)
C3 0.065(2) 0.0394(15) 0.059(2) -0.0068(14) -0.0081(17) 0.0374(16)
C4 0.0476(16) 0.0360(14) 0.0454(19) -0.0104(12) -0.0124(14) 0.0135(12)
C5 0.0501(18) 0.057(2) 0.0308(17) -0.0010(14) 0.0115(14) 0.0091(15)
C6 0.0274(12) 0.0539(18) 0.059(2) 0.0162(16) 0.0007(13) 0.0165(12)
C7 0.0453(17) 0.0381(15) 0.080(3) 0.0261(17) 0.0103(17) 0.0151(13)
Y1 0.02117(10) 0.02117(10) 0.01899(14) 0.000 0.000 0.01058(5)
ER1 0.02117(10) 0.02117(10) 0.01899(14) 0.000 0.000 0.01058(5)

loop_
_atom_type_symbol
_atom_type_description
_atom_type_scat_dispersion_real
_atom_type_scat_dispersion_imag
_atom_type_scat_source
C C 0.0033 0.0016 'International Tables Vol C Tables 4.2.6.8 and 6.1.1.4'
H H 0.0000 0.0000 'International Tables Vol C Tables 4.2.6.8 and 6.1.1.4'
Si Si 0.0817 0.0704 'International Tables Vol C Tables 4.2.6.8 and 6.1.1.4'
Y Y -2.7962 3.5667 'International Tables Vol C Tables 4.2.6.8 and 6.1.1.4'
Er Er -0.2586 4.9576 'International Tables Vol C Tables 4.2.6.8 and 6.1.1.4'

loop_
_geom_angle_atom_site_label_1
_geom_angle_atom_site_label_2
_geom_angle_atom_site_label_3
_geom_angle
_geom_angle_site_symmetry_1
_geom_angle_site_symmetry_3
C1 SI1 C4 114.08(14) . .
C1 SI1 C3 115.37(15) . .
C4 SI1 C3 107.52(16) . .
C1 SI1 C2 107.13(11) . .
C4 SI1 C2 105.98(15) . .
C3 SI1 C2 106.07(16) . .
C1 SI1 ER1 45.10(7) . .
C4 SI1 ER1 116.57(11) . .
C3 SI1 ER1 135.91(12) . .
C2 SI1 ER1 63.10(8) . .
C1 SI1 Y1 45.10(7) . .
C4 SI1 Y1 116.57(11) . .
C3 SI1 Y1 135.91(12) . .
C2 SI1 Y1 63.10(8) . .
C1 SI2 C5 109.72(14) . .
C1 SI2 C6 111.64(14) . .
C5 SI2 C6 107.79(19) . .
C1 SI2 C7 114.84(16) . .
C5 SI2 C7 106.2(2) . .
C6 SI2 C7 106.29(17) . .
SI1 C1 SI2 120.67(12) . .
SI1 C1 ER1 101.53(11) . .
SI2 C1 ER1 125.42(11) . .
SI1 C1 Y1 101.53(11) . .
SI2 C1 Y1 125.42(11) . .
SI1 C2 ER1 81.60(9) . .
SI1 C2 Y1 81.60(9) . .
C1 Y1a C1 108.35(6) 3_565 .
C1 Y1a C1 108.35(6) 3_565 2_665
C1 Y1a C1 108.35(6) . 2_665
C1 Y1a C2 151.51(9) 3_565 .
C1 Y1a C2 68.12(8) . .
C1 Y1a C2 99.22(8) 2_665 .
C1 Y1a C2 68.12(8) 3_565 3_565
C1 Y1a C2 99.22(8) . 3_565
C1 Y1a C2 151.51(9) 2_665 3_565
C2 Y1a C2 84.27(9) . 3_565
C1 Y1a C2 99.23(8) 3_565 2_665
C1 Y1a C2 151.51(9) . 2_665
C1 Y1a C2 68.12(8) 2_665 2_665
C2 Y1a C2 84.27(9) . 2_665
C2 Y1a C2 84.27(9) 3_565 2_665
C1 Y1a SI1 132.14(6) 3_565 .
C1 Y1a SI1 33.37(6) . .
C1 Y1a SI1 111.38(6) 2_665 .
C2 Y1a SI1 35.30(6) . .
C2 Y1a SI1 87.81(6) 3_565 .
C2 Y1a SI1 119.56(6) 2_665 .
C1 Y1a SI1 33.37(6) 3_565 3_565
C1 Y1a SI1 111.39(6) . 3_565
C1 Y1a SI1 132.15(6) 2_665 3_565
C2 Y1a SI1 119.56(6) . 3_565
C2 Y1a SI1 35.30(6) 3_565 3_565
C2 Y1a SI1 87.81(6) 2_665 3_565
SI1 Y1a SI1 116.469(9) . 3_565
C1 Y1a SI1 111.39(6) 3_565 2_665
C1 Y1a SI1 132.14(6) . 2_665
C1 Y1a SI1 33.37(6) 2_665 2_665
C2 Y1a SI1 87.81(6) . 2_665
C2 Y1a SI1 119.56(6) 3_565 2_665
C2 Y1a SI1 35.30(6) 2_665 2_665
SI1 Y1a SI1 116.469(9) . 2_665
SI1 Y1a SI1 116.469(9) 3_565 2_665
C1 ER1b C1 108.35(6) 3_565 .
C1 ER1b C1 108.35(6) 3_565 2_665
C1 ER1b C1 108.35(6) . 2_665
C1 ER1b C2 151.51(9) 3_565 .
C1 ER1b C2 68.12(8) . .
C1 ER1b C2 99.22(8) 2_665 .
C1 ER1b C2 68.12(8) 3_565 3_565
C1 ER1b C2 99.22(8) . 3_565
C1 ER1b C2 151.51(9) 2_665 3_565
C2 ER1b C2 84.27(9) . 3_565
C1 ER1b C2 99.23(8) 3_565 2_665
C1 ER1b C2 151.51(9) . 2_665
C1 ER1b C2 68.12(8) 2_665 2_665
C2 ER1b C2 84.27(9) . 2_665
C2 ER1b C2 84.27(9) 3_565 2_665
C1 ER1b SI1 132.14(6) 3_565 .
C1 ER1b SI1 33.37(6) . .
C1 ER1b SI1 111.38(6) 2_665 .
C2 ER1b SI1 35.30(6) . .
C2 ER1b SI1 87.81(6) 3_565 .
C2 ER1b SI1 119.56(6) 2_665 .
C1 ER1b SI1 33.37(6) 3_565 3_565
C1 ER1b SI1 111.39(6) . 3_565
C1 ER1b SI1 132.15(6) 2_665 3_565
C2 ER1b SI1 119.56(6) . 3_565
C2 ER1b SI1 35.30(6) 3_565 3_565
C2 ER1b SI1 87.81(6) 2_665 3_565
SI1 ER1b SI1 116.469(9) . 3_565
C1 ER1b SI1 111.39(6) 3_565 2_665
C1 ER1b SI1 132.14(6) . 2_665
C1 ER1b SI1 33.37(6) 2_665 2_665
C2 ER1b SI1 87.81(6) . 2_665
C2 ER1b SI1 119.56(6) 3_565 2_665
C2 ER1b SI1 35.30(6) 2_665 2_665
SI1 ER1b SI1 116.469(9) . 2_665
SI1 ER1b SI1 116.469(9) 3_565 2_665

loop_
_geom_bond_atom_site_label_1
_geom_bond_atom_site_label_2
_geom_bond_distance
_geom_bond_site_symmetry_2
SI1 C1 1.847(2) .
SI1 C4 1.876(3) .
SI1 C3 1.878(3) .
SI1 C2 1.922(3) .
SI1 ER1 3.2902(6) .
SI1 Y1 3.2902(6) .
SI2 C1 1.853(2) .
SI2 C5 1.876(4) .
SI2 C6 1.879(3) .
SI2 C7 1.883(3) .
C1 ER1 2.379(2) .
C1 Y1 2.379(2) .
C2 ER1 2.966(3) .
C2 Y1 2.966(3) .
Y1a C1 2.378(2) 3_565
Y1a C1 2.379(2) 2_665
Y1a C2 2.966(3) 3_565
Y1a C2 2.966(3) 2_665
Y1a SI1 3.2902(6) 3_565
Y1a SI1 3.2902(6) 2_665
ER1b C1 2.378(2) 3_565
ER1b C1 2.379(2) 2_665
ER1b C2 2.966(3) 3_565
ER1b C2 2.966(3) 2_665
ER1b SI1 3.2902(6) 3_565
ER1b SI1 3.2902(6) 2_665
